data_4078706
loop_
_publ_author_name
'Kure, Bunsho'
'Taniguchi, Ayami'
'Nakajima, Takayuki'
'Tanase, Tomoaki'

_publ_section_title
;
 Hydride-Bridged NiRh Complexes with Tunable N3S2Dithiolato Ligands and
 Their Utilization as Catalysts for Hydrogenation of Aldehydes and CO2in
 Aqueous Media
;
_journal_issue 13
_journal_name_full Organometallics
_journal_page_first 4791
_journal_paper_doi 10.1021/om300350u
_journal_volume 31
_journal_year 2012
_chemical_formula_moiety 'C17 H27 N3 Ni O2 S3'
_chemical_formula_sum 'C17 H27 N3 Ni O2 S3'
_chemical_formula_weight 460.30
_space_group_IT_number 2
_symmetry_cell_setting triclinic
_symmetry_Int_Tables_number 2
_symmetry_space_group_name_Hall '-P 1'
_symmetry_space_group_name_H-M 'P -1'
_atom_sites_solution_hydrogens geom
_atom_sites_solution_primary direct
_atom_sites_solution_secondary difmap
_cell_angle_alpha 61.393(9)
_cell_angle_beta 81.831(13)
_cell_angle_gamma 87.954(16)
_cell_formula_units_Z 2
_cell_length_a 7.434(3)
_cell_length_b 11.928(5)
_cell_length_c 13.261(5)
_cell_measurement_reflns_used 2506
_cell_measurement_temperature 153
_cell_measurement_theta_max 27.47
_cell_measurement_theta_min 3.11
_cell_volume 1021.2(7)
_computing_cell_refinement CrystalClear
_computing_data_collection 'CrystalClear (Rigaku Inc., 2008)'
_computing_data_reduction CrystalClear
_computing_molecular_graphics 'CrystalStructure 4.0'
_computing_publication_material 'CrystalStructure 4.0 (Rigaku, 2010)'
_computing_structure_refinement 'SHELXL97 (Sheldrick, 2008)'
_computing_structure_solution 'SIR92 (Altomare, et al., 1994)'
_diffrn_ambient_temperature 153
_diffrn_detector_area_resol_mean 7.111
_diffrn_measured_fraction_theta_full 0.974
_diffrn_measured_fraction_theta_max 0.974
_diffrn_measurement_device_type 'Rigaku Saturn724'
_diffrn_measurement_method \w
_diffrn_radiation_type 'Mo K\a'
_diffrn_radiation_wavelength 0.71075
_diffrn_reflns_av_R_equivalents 0.2407
_diffrn_reflns_limit_h_max 9
_diffrn_reflns_limit_h_min -9
_diffrn_reflns_limit_k_max 15
_diffrn_reflns_limit_k_min -15
_diffrn_reflns_limit_l_max 17
_diffrn_reflns_limit_l_min -16
_diffrn_reflns_number 9676
_diffrn_reflns_theta_full 27.49
_diffrn_reflns_theta_max 27.48
_diffrn_standards_number 0
_exptl_absorpt_coefficient_mu 1.273
_exptl_absorpt_correction_type none
_exptl_crystal_colour red
_exptl_crystal_density_diffrn 1.497
_exptl_crystal_density_method 'not measured'
_exptl_crystal_description block
_exptl_crystal_F_000 484.00
_exptl_crystal_size_max 0.100
_exptl_crystal_size_mid 0.100
_exptl_crystal_size_min 0.100
_refine_diff_density_max 1.190
_refine_diff_density_min -1.200
_refine_ls_extinction_method none
_refine_ls_goodness_of_fit_ref 1.036
_refine_ls_hydrogen_treatment constr
_refine_ls_number_parameters 235
_refine_ls_number_reflns 4567
_refine_ls_number_restraints 0
_refine_ls_R_factor_gt 0.0620
_refine_ls_shift/su_max 0.000
_refine_ls_structure_factor_coef Fsqd
_refine_ls_weighting_details 'w = 1/[\s^2^(Fo^2^)+(0.0660P)^2^+0.0000P] where P=(Fo^2^+2Fc^2^)/3'
_refine_ls_weighting_scheme calc
_refine_ls_wR_factor_ref 0.1816
_reflns_number_gt 3743
_reflns_number_total 4567
_reflns_threshold_expression F^2^>2.0\s(F^2^)
_cod_data_source_file om300350u_si_002.cif
_cod_data_source_block complex1a
_cod_database_code 4078706

loop_
_symmetry_equiv_pos_site_id
_symmetry_equiv_pos_as_xyz
1 +X,+Y,+Z
2 -X,-Y,-Z

loop_
_atom_site_label
_atom_site_type_symbol
_atom_site_fract_x
_atom_site_fract_y
_atom_site_fract_z
_atom_site_U_iso_or_equiv
_atom_site_adp_type
_atom_site_occupancy
_atom_site_symmetry_multiplicity
_atom_site_calc_flag
_atom_site_refinement_flags
Ni1 Ni 0.56247(5) 0.33425(3) 0.42369(3) 0.01758(18) Uani 1.0 2 d .
S1 S 0.76763(12) 0.38054(9) 0.49976(8) 0.0276(3) Uani 1.0 2 d .
S2 S 0.45701(13) 0.16796(7) 0.58540(7) 0.0271(3) Uani 1.0 2 d .
S3 S 0.75029(11) 0.28077(7) 0.06906(7) 0.0198(2) Uani 1.0 2 d .
O1 O 0.8403(4) 0.3996(3) -0.0192(3) 0.0276(6) Uani 1.0 2 d .
O2 O 0.5817(4) 0.2417(3) 0.0532(3) 0.0293(6) Uani 1.0 2 d .
N1 N 0.6172(4) 0.4973(3) 0.2803(3) 0.0198(6) Uani 1.0 2 d .
N2 N 0.3774(4) 0.2975(3) 0.3495(3) 0.0184(6) Uani 1.0 2 d .
N3 N 0.7129(4) 0.2900(3) 0.1895(3) 0.0199(6) Uani 1.0 2 d .
C1 C 0.8344(6) 0.5411(4) 0.3796(4) 0.0343(9) Uani 1.0 2 d .
C2 C 0.6760(6) 0.5928(3) 0.3131(4) 0.0289(8) Uani 1.0 2 d .
C3 C 0.4303(5) 0.5289(3) 0.2452(4) 0.0267(8) Uani 1.0 2 d .
C4 C 0.3545(5) 0.4185(3) 0.2380(3) 0.0257(7) Uani 1.0 2 d .
C5 C 0.2072(5) 0.2646(4) 0.4333(4) 0.0268(8) Uani 1.0 2 d .
C6 C 0.2314(6) 0.1566(4) 0.5493(4) 0.0328(8) Uani 1.0 2 d .
C7 C 0.7517(5) 0.5015(3) 0.1822(3) 0.0246(7) Uani 1.0 2 d .
C8 C 0.8344(5) 0.3740(3) 0.2043(3) 0.0224(7) Uani 1.0 2 d .
C9 C 0.6198(5) 0.1794(3) 0.2915(3) 0.0225(7) Uani 1.0 2 d .
C10 C 0.4210(5) 0.1896(3) 0.3227(4) 0.0286(8) Uani 1.0 2 d .
C11 C 0.9019(5) 0.1560(3) 0.0937(3) 0.0214(7) Uani 1.0 2 d .
C12 C 1.0851(5) 0.1784(3) 0.0862(4) 0.0275(8) Uani 1.0 2 d .
C13 C 1.2026(5) 0.0791(4) 0.1112(4) 0.0292(8) Uani 1.0 2 d .
C14 C 1.1395(6) -0.0449(3) 0.1448(4) 0.0284(8) Uani 1.0 2 d .
C15 C 0.9540(6) -0.0639(3) 0.1505(3) 0.0273(8) Uani 1.0 2 d .
C16 C 0.8340(5) 0.0347(3) 0.1261(3) 0.0244(7) Uani 1.0 2 d .
C17 C 1.2702(7) -0.1522(4) 0.1725(4) 0.0403(10) Uani 1.0 2 d .
H1A H 0.8667 0.5977 0.4103 0.0411 Uiso 1.0 2 calc R
H1B H 0.9415 0.5369 0.3281 0.0411 Uiso 1.0 2 calc R
H2A H 0.5743 0.6077 0.3616 0.0347 Uiso 1.0 2 calc R
H2B H 0.7123 0.6751 0.2425 0.0347 Uiso 1.0 2 calc R
H3A H 0.3502 0.5447 0.3030 0.0321 Uiso 1.0 2 calc R
H3B H 0.4375 0.6070 0.1689 0.0321 Uiso 1.0 2 calc R
H4A H 0.4202 0.4128 0.1704 0.0308 Uiso 1.0 2 calc R
H4B H 0.2241 0.4301 0.2289 0.0308 Uiso 1.0 2 calc R
H5A H 0.1096 0.2409 0.4026 0.0321 Uiso 1.0 2 calc R
H5B H 0.1690 0.3404 0.4416 0.0321 Uiso 1.0 2 calc R
H6A H 0.2170 0.0745 0.5491 0.0394 Uiso 1.0 2 calc R
H6B H 0.1366 0.1582 0.6091 0.0394 Uiso 1.0 2 calc R
H7A H 0.8515 0.5636 0.1647 0.0295 Uiso 1.0 2 calc R
H7B H 0.6903 0.5339 0.1123 0.0295 Uiso 1.0 2 calc R
H8A H 0.9491 0.3907 0.1504 0.0269 Uiso 1.0 2 calc R
H8B H 0.8648 0.3294 0.2844 0.0269 Uiso 1.0 2 calc R
H9A H 0.6807 0.1623 0.3589 0.0270 Uiso 1.0 2 calc R
H9B H 0.6365 0.1042 0.2787 0.0270 Uiso 1.0 2 calc R
H10A H 0.3736 0.1083 0.3912 0.0343 Uiso 1.0 2 calc R
H10B H 0.3577 0.2018 0.2576 0.0343 Uiso 1.0 2 calc R
H12 H 1.1304 0.2617 0.0640 0.0330 Uiso 1.0 2 calc R
H13 H 1.3289 0.0952 0.1056 0.0350 Uiso 1.0 2 calc R
H15 H 0.9082 -0.1468 0.1718 0.0327 Uiso 1.0 2 calc R
H16 H 0.7076 0.0194 0.1313 0.0293 Uiso 1.0 2 calc R
H17A H 1.2657 -0.1875 0.1197 0.0483 Uiso 1.0 2 calc R
H17B H 1.2359 -0.2193 0.2527 0.0483 Uiso 1.0 2 calc R
H17C H 1.3938 -0.1193 0.1631 0.0483 Uiso 1.0 2 calc R

loop_
_atom_site_aniso_label
_atom_site_aniso_U_11
_atom_site_aniso_U_22
_atom_site_aniso_U_33
_atom_site_aniso_U_12
_atom_site_aniso_U_13
_atom_site_aniso_U_23
Ni1 0.0192(3) 0.0143(3) 0.0185(3) 0.00254(17) -0.00343(18) -0.00716(19)
S1 0.0216(5) 0.0356(5) 0.0292(5) 0.0001(4) -0.0049(4) -0.0181(4)
S2 0.0376(6) 0.0171(4) 0.0205(5) -0.0006(4) -0.0078(4) -0.0031(4)
S3 0.0215(5) 0.0164(4) 0.0199(5) 0.0018(3) -0.0029(3) -0.0075(4)
O1 0.0313(14) 0.0236(11) 0.0240(14) -0.0050(10) 0.0017(10) -0.0093(11)
O2 0.0258(13) 0.0333(13) 0.0320(15) -0.0019(10) -0.0053(11) -0.0176(12)
N1 0.0233(15) 0.0117(11) 0.0224(15) -0.0006(10) -0.0023(11) -0.0068(11)
N2 0.0210(14) 0.0117(11) 0.0168(14) 0.0058(10) -0.0062(11) -0.0018(10)
N3 0.0227(15) 0.0144(11) 0.0228(15) -0.0011(10) -0.0008(11) -0.0095(11)
C1 0.035(3) 0.0351(19) 0.041(3) -0.0094(16) 0.0008(17) -0.0257(19)
C2 0.041(3) 0.0172(14) 0.030(2) -0.0028(14) -0.0001(16) -0.0140(15)
C3 0.0283(19) 0.0170(14) 0.0287(19) 0.0083(13) -0.0089(15) -0.0053(14)
C4 0.0262(18) 0.0215(15) 0.0210(17) 0.0044(13) -0.0073(14) -0.0028(14)
C5 0.0199(17) 0.0271(16) 0.0269(19) 0.0048(13) -0.0044(14) -0.0078(15)
C6 0.032(2) 0.0336(18) 0.0224(19) -0.0069(15) 0.0014(15) -0.0056(16)
C7 0.0296(19) 0.0156(14) 0.0245(18) -0.0026(13) 0.0023(14) -0.0077(14)
C8 0.0171(16) 0.0236(15) 0.0314(19) 0.0043(12) -0.0046(13) -0.0169(15)
C9 0.0288(18) 0.0129(13) 0.0226(17) -0.0011(12) 0.0009(13) -0.0070(13)
C10 0.031(2) 0.0253(16) 0.031(2) -0.0127(14) 0.0065(15) -0.0170(16)
C11 0.0247(17) 0.0175(14) 0.0243(17) 0.0002(12) -0.0001(13) -0.0127(13)
C12 0.0292(19) 0.0215(15) 0.034(2) -0.0041(13) 0.0004(15) -0.0162(15)
C13 0.0225(18) 0.0288(17) 0.040(3) 0.0041(14) -0.0069(15) -0.0192(17)
C14 0.043(3) 0.0214(15) 0.0241(18) 0.0060(15) -0.0050(15) -0.0139(15)
C15 0.042(3) 0.0130(13) 0.0238(18) -0.0004(13) -0.0015(15) -0.0072(13)
C16 0.0256(18) 0.0218(15) 0.0250(18) -0.0049(13) 0.0001(13) -0.0113(14)
C17 0.053(3) 0.035(2) 0.042(3) 0.0201(19) -0.018(2) -0.024(2)

loop_
_atom_type_symbol
_atom_type_description
_atom_type_scat_dispersion_real
_atom_type_scat_dispersion_imag
_atom_type_scat_source
C C 0.0033 0.0016
;
International Tables for Crystallography
(1992, Vol. C, Tables 4.2.6.8 and 6.1.1.4)
;
H H 0.0000 0.0000
;
International Tables for Crystallography
(1992, Vol. C, Table 6.1.1.4)
;
N N 0.0061 0.0033
;
International Tables for Crystallography
(1992, Vol. C, Tables 4.2.6.8 and 6.1.1.4)
;
Ni Ni 0.3393 1.1124
;
International Tables for Crystallography
(1992, Vol. C, Tables 4.2.6.8 and 6.1.1.4)
;
O O 0.0106 0.0060
;
International Tables for Crystallography
(1992, Vol. C, Tables 4.2.6.8 and 6.1.1.4)
;
S S 0.1246 0.1234
;
International Tables for Crystallography
(1992, Vol. C, Tables 4.2.6.8 and 6.1.1.4)
;

loop_
_geom_angle_atom_site_label_1
_geom_angle_atom_site_label_2
_geom_angle_atom_site_label_3
_geom_angle
_geom_angle_publ_flag
S1 Ni1 S2 93.54(5) yes
S1 Ni1 N1 90.38(11) yes
S1 Ni1 N2 178.09(7) yes
S2 Ni1 N1 170.11(9) yes
S2 Ni1 N2 88.35(8) yes
N1 Ni1 N2 87.70(13) yes
Ni1 S1 C1 97.97(17) yes
Ni1 S2 C6 97.76(11) yes
O1 S3 O2 119.65(16) yes
O1 S3 N3 106.96(18) yes
O1 S3 C11 108.71(15) yes
O2 S3 N3 107.00(17) yes
O2 S3 C11 107.42(19) yes
N3 S3 C11 106.38(17) yes
Ni1 N1 C2 107.5(3) yes
Ni1 N1 C3 100.41(17) yes
Ni1 N1 C7 119.3(2) yes
C2 N1 C3 108.7(3) yes
C2 N1 C7 109.4(3) yes
C3 N1 C7 110.9(3) yes
Ni1 N2 C4 108.1(3) yes
Ni1 N2 C5 105.3(3) yes
Ni1 N2 C10 114.5(3) yes
C4 N2 C5 110.0(3) yes
C4 N2 C10 109.4(3) yes
C5 N2 C10 109.6(3) yes
S3 N3 C8 118.3(3) yes
S3 N3 C9 116.5(3) yes
C8 N3 C9 119.8(4) yes
S1 C1 C2 108.0(3) yes
N1 C2 C1 108.5(4) yes
N1 C3 C4 108.6(3) yes
N2 C4 C3 107.8(4) yes
N2 C5 C6 111.7(3) yes
S2 C6 C5 110.8(3) yes
N1 C7 C8 115.4(3) yes
N3 C8 C7 113.2(3) yes
N3 C9 C10 116.7(3) yes
N2 C10 C9 113.5(4) yes
S3 C11 C12 119.7(3) yes
S3 C11 C16 119.5(3) yes
C12 C11 C16 120.7(4) yes
C11 C12 C13 119.7(4) yes
C12 C13 C14 121.4(4) yes
C13 C14 C15 117.4(4) yes
C13 C14 C17 120.5(4) yes
C15 C14 C17 122.1(4) yes
C14 C15 C16 121.9(4) yes
C11 C16 C15 118.8(4) yes
S1 C1 H1A 110.098 no
S1 C1 H1B 110.090 no
C2 C1 H1A 110.094 no
C2 C1 H1B 110.089 no
H1A C1 H1B 108.420 no
N1 C2 H2A 109.991 no
N1 C2 H2B 109.993 no
C1 C2 H2A 109.987 no
C1 C2 H2B 109.988 no
H2A C2 H2B 108.366 no
N1 C3 H3A 109.961 no
N1 C3 H3B 109.965 no
C4 C3 H3A 109.964 no
C4 C3 H3B 109.961 no
H3A C3 H3B 108.355 no
N2 C4 H4A 110.138 no
N2 C4 H4B 110.140 no
C3 C4 H4A 110.135 no
C3 C4 H4B 110.136 no
H4A C4 H4B 108.445 no
N2 C5 H5A 109.272 no
N2 C5 H5B 109.272 no
C6 C5 H5A 109.267 no
C6 C5 H5B 109.273 no
H5A C5 H5B 107.940 no
S2 C6 H6A 109.485 no
S2 C6 H6B 109.479 no
C5 C6 H6A 109.482 no
C5 C6 H6B 109.482 no
H6A C6 H6B 108.071 no
N1 C7 H7A 108.436 no
N1 C7 H7B 108.435 no
C8 C7 H7A 108.432 no
C8 C7 H7B 108.423 no
H7A C7 H7B 107.470 no
N3 C8 H8A 108.949 no
N3 C8 H8B 108.949 no
C7 C8 H8A 108.946 no
C7 C8 H8B 108.936 no
H8A C8 H8B 107.752 no
N3 C9 H9A 108.128 no
N3 C9 H9B 108.126 no
C10 C9 H9A 108.120 no
C10 C9 H9B 108.126 no
H9A C9 H9B 107.311 no
N2 C10 H10A 108.864 no
N2 C10 H10B 108.864 no
C9 C10 H10A 108.862 no
C9 C10 H10B 108.859 no
H10A C10 H10B 107.711 no
C11 C12 H12 120.158 no
C13 C12 H12 120.151 no
C12 C13 H13 119.306 no
C14 C13 H13 119.304 no
C14 C15 H15 119.040 no
C16 C15 H15 119.033 no
C11 C16 H16 120.584 no
C15 C16 H16 120.575 no
C14 C17 H17A 109.477 no
C14 C17 H17B 109.470 no
C14 C17 H17C 109.473 no
H17A C17 H17B 109.471 no
H17A C17 H17C 109.468 no
H17B C17 H17C 109.468 no

loop_
_geom_bond_atom_site_label_1
_geom_bond_atom_site_label_2
_geom_bond_distance
_geom_bond_publ_flag
Ni1 S1 2.1632(14) yes
Ni1 S2 2.1698(10) yes
Ni1 N1 1.965(3) yes
Ni1 N2 1.973(4) yes
S1 C1 1.837(4) yes
S2 C6 1.835(5) yes
S3 O1 1.443(3) yes
S3 O2 1.430(4) yes
S3 N3 1.637(4) yes
S3 C11 1.764(4) yes
N1 C2 1.497(6) yes
N1 C3 1.505(5) yes
N1 C7 1.505(5) yes
N2 C4 1.519(4) yes
N2 C5 1.486(5) yes
N2 C10 1.504(6) yes
N3 C8 1.470(6) yes
N3 C9 1.463(4) yes
C1 C2 1.506(6) yes
C3 C4 1.500(6) yes
C5 C6 1.491(5) yes
C7 C8 1.528(5) yes
C9 C10 1.494(5) yes
C11 C12 1.377(6) yes
C11 C16 1.389(5) yes
C12 C13 1.381(6) yes
C13 C14 1.403(6) yes
C14 C15 1.391(6) yes
C14 C17 1.509(6) yes
C15 C16 1.388(5) yes
C1 H1A 0.990 no
C1 H1B 0.990 no
C2 H2A 0.990 no
C2 H2B 0.990 no
C3 H3A 0.990 no
C3 H3B 0.990 no
C4 H4A 0.990 no
C4 H4B 0.990 no
C5 H5A 0.990 no
C5 H5B 0.990 no
C6 H6A 0.990 no
C6 H6B 0.990 no
C7 H7A 0.990 no
C7 H7B 0.990 no
C8 H8A 0.990 no
C8 H8B 0.990 no
C9 H9A 0.990 no
C9 H9B 0.990 no
C10 H10A 0.990 no
C10 H10B 0.990 no
C12 H12 0.950 no
C13 H13 0.950 no
C15 H15 0.950 no
C16 H16 0.950 no
C17 H17A 0.980 no
C17 H17B 0.980 no
C17 H17C 0.980 no
